data_2231975
loop_
_publ_author_name
'Pourayoubi, Mehrdad'
'Fadaei, Hassan'
'Tarahhomi, Atekeh'
'Parvez, Masood'

_publ_section_title
;
 Cyclohexyl(methyl)ammonium
 {bis[cyclohexyl(methyl)amino]phosphoryl}(4-methylphenylsulfonyl)azanide
;
_journal_coeditor_code LH5320
_journal_issue 10
_journal_name_full 'Acta Crystallographica Section E'
_journal_page_first o2795
_journal_paper_doi 10.1107/S160053681103950X
_journal_volume 67
_journal_year 2011
_chemical_formula_iupac 'C7 H16 N +, C21 H35 N3 O3 P S -'
_chemical_formula_moiety 'C7 H16 N +, C21 H35 N3 O3 P S -'
_chemical_formula_sum 'C28 H51 N4 O3 P S'
_chemical_formula_weight 554.76
_chemical_name_systematic
;
Cyclohexyl(methyl)ammonium
{bis[cyclohexyl(methyl)amino]phosphoryl}(4-methylphenylsulfonyl)azanide
;
_space_group_IT_number 2
_symmetry_cell_setting triclinic
_symmetry_space_group_name_Hall '-P 1'
_symmetry_space_group_name_H-M 'P -1'
_atom_sites_solution_hydrogens geom
_atom_sites_solution_primary direct
_atom_sites_solution_secondary difmap
_cell_angle_alpha 103.738(3)
_cell_angle_beta 97.201(2)
_cell_angle_gamma 107.584(2)
_cell_formula_units_Z 2
_cell_length_a 10.6514(5)
_cell_length_b 11.5984(5)
_cell_length_c 13.5681(6)
_cell_measurement_reflns_used 4260
_cell_measurement_temperature 173(2)
_cell_measurement_theta_max 28.3
_cell_measurement_theta_min 1.6
_cell_volume 1516.59(12)
_computing_cell_refinement 'DENZO (Otwinowski & Minor, 1997)'
_computing_data_collection 'COLLECT (Hooft, 1998)'
_computing_data_reduction 'SCALEPACK (Otwinowski & Minor, 1997)'
_computing_molecular_graphics 'Mercury (Macrae <i>et al.</i>, 2008)'
_computing_publication_material 'enCIFer (Allen <i>et al.</i>, 2004)'
_computing_structure_refinement 'SHELXL97 (Sheldrick, 2008)'
_computing_structure_solution 'SIR92 (Altomare <i>et al.</i>, 1993)'
_diffrn_ambient_temperature 173(2)
_diffrn_measured_fraction_theta_full 0.995
_diffrn_measured_fraction_theta_max 0.984
_diffrn_measurement_device_type 'Nonius KappaCCD diffractometer with APEXII CCD'
_diffrn_measurement_method '\w and \f'
_diffrn_radiation_monochromator graphite
_diffrn_radiation_source 'fine-focus sealed tube'
_diffrn_radiation_type MoK\a
_diffrn_radiation_wavelength 0.71073
_diffrn_reflns_av_R_equivalents 0.1601
_diffrn_reflns_av_sigmaI/netI 0.1303
_diffrn_reflns_limit_h_max 14
_diffrn_reflns_limit_h_min -14
_diffrn_reflns_limit_k_max 15
_diffrn_reflns_limit_k_min -15
_diffrn_reflns_limit_l_max 18
_diffrn_reflns_limit_l_min -17
_diffrn_reflns_number 24576
_diffrn_reflns_theta_full 25.00
_diffrn_reflns_theta_max 28.27
_diffrn_reflns_theta_min 1.58
_exptl_absorpt_coefficient_mu 0.194
_exptl_absorpt_correction_T_max 0.9977
_exptl_absorpt_correction_T_min 0.9790
_exptl_absorpt_correction_type multi-scan
_exptl_absorpt_process_details '(SORTAV; Blessing, 1997)'
_exptl_crystal_colour Colorless
_exptl_crystal_density_diffrn 1.215
_exptl_crystal_density_method 'not measured'
_exptl_crystal_description Prism
_exptl_crystal_F_000 604
_exptl_crystal_size_max 0.11
_exptl_crystal_size_mid 0.10
_exptl_crystal_size_min 0.01
_refine_diff_density_max 0.438
_refine_diff_density_min -0.484
_refine_ls_extinction_method none
_refine_ls_goodness_of_fit_ref 1.072
_refine_ls_hydrogen_treatment constr
_refine_ls_matrix_type full
_refine_ls_number_parameters 338
_refine_ls_number_reflns 7401
_refine_ls_number_restraints 0
_refine_ls_restrained_S_all 1.072
_refine_ls_R_factor_all 0.1473
_refine_ls_R_factor_gt 0.0850
_refine_ls_shift/su_max 0.003
_refine_ls_shift/su_mean 0.000
_refine_ls_structure_factor_coef Fsqd
_refine_ls_weighting_details 'calc w=1/[\s^2^(Fo^2^)+(0.0000P)^2^+3.3800P] where P=(Fo^2^+2Fc^2^)/3'
_refine_ls_weighting_scheme calc
_refine_ls_wR_factor_gt 0.1534
_refine_ls_wR_factor_ref 0.1885
_reflns_number_gt 4499
_reflns_number_total 7401
_reflns_threshold_expression I>2\s(I)
_cod_data_source_file lh5320.cif
_cod_data_source_block I
_cod_database_code 2231975
_cod_database_fobs_code 2231975

loop_
_symmetry_equiv_pos_as_xyz
'x, y, z'
'-x, -y, -z'

loop_
_atom_site_type_symbol
_atom_site_label
_atom_site_fract_x
_atom_site_fract_y
_atom_site_fract_z
_atom_site_U_iso_or_equiv
_atom_site_adp_type
_atom_site_calc_flag
_atom_site_refinement_flags
_atom_site_occupancy
_atom_site_symmetry_multiplicity
S S1 0.70329(9) 0.92657(8) 0.36570(7) 0.0249(2) Uani d . 1 1
P P1 0.79120(10) 0.92027(9) 0.17273(7) 0.0240(2) Uani d . 1 1
O O1 0.9263(3) 0.9142(2) 0.20889(19) 0.0309(6) Uani d . 1 1
O O2 0.8350(2) 0.9315(2) 0.41750(19) 0.0292(6) Uani d . 1 1
O O3 0.6634(3) 1.0300(2) 0.4178(2) 0.0337(6) Uani d . 1 1
N N1 0.6862(3) 0.9065(3) 0.2483(2) 0.0254(7) Uani d . 1 1
N N2 0.7991(3) 1.0530(3) 0.1422(2) 0.0271(7) Uani d . 1 1
N N3 0.7199(3) 0.8094(3) 0.0606(2) 0.0291(7) Uani d . 1 1
C C1 0.5849(4) 0.7865(3) 0.3761(3) 0.0261(8) Uani d . 1 1
C C2 0.5958(4) 0.6703(4) 0.3313(3) 0.0355(10) Uani d . 1 1
H H2 0.6642 0.6656 0.2934 0.043 Uiso calc R 1 1
C C3 0.5076(5) 0.5618(4) 0.3417(3) 0.0412(10) Uani d . 1 1
H H3 0.5165 0.4828 0.3111 0.049 Uiso calc R 1 1
C C4 0.4056(4) 0.5647(4) 0.3959(3) 0.0374(10) Uani d . 1 1
C C5 0.3963(4) 0.6819(4) 0.4392(3) 0.0415(11) Uani d . 1 1
H H5 0.3271 0.6866 0.4762 0.050 Uiso calc R 1 1
C C6 0.4843(4) 0.7921(4) 0.4303(3) 0.0334(9) Uani d . 1 1
H H6 0.4759 0.8713 0.4612 0.040 Uiso calc R 1 1
C C7 0.3111(5) 0.4448(5) 0.4076(4) 0.0595(14) Uani d . 1 1
H H7A 0.2376 0.4627 0.4376 0.071 Uiso calc R 1 1
H H7B 0.3604 0.4119 0.4534 0.071 Uiso calc R 1 1
H H7C 0.2738 0.3819 0.3393 0.071 Uiso calc R 1 1
C C8 0.8916(4) 1.0830(4) 0.0727(3) 0.0364(10) Uani d . 1 1
H H8A 0.8660 1.1381 0.0356 0.044 Uiso calc R 1 1
H H8B 0.8867 1.0046 0.0225 0.044 Uiso calc R 1 1
H H8C 0.9840 1.1263 0.1137 0.044 Uiso calc R 1 1
C C9 0.7912(4) 1.1622(3) 0.2199(3) 0.0263(8) Uani d . 1 1
H H9 0.7191 1.1282 0.2566 0.032 Uiso calc R 1 1
C C10 0.7481(4) 1.2506(4) 0.1686(3) 0.0350(9) Uani d . 1 1
H H10A 0.6627 1.2024 0.1168 0.042 Uiso calc R 1 1
H H10B 0.8175 1.2868 0.1316 0.042 Uiso calc R 1 1
C C11 0.7284(5) 1.3574(4) 0.2483(4) 0.0432(11) Uani d . 1 1
H H11A 0.6547 1.3218 0.2820 0.052 Uiso calc R 1 1
H H11B 0.7025 1.4149 0.2130 0.052 Uiso calc R 1 1
C C12 0.8583(5) 1.4315(4) 0.3306(4) 0.0530(13) Uani d . 1 1
H H12A 0.9299 1.4733 0.2977 0.064 Uiso calc R 1 1
H H12B 0.8430 1.4979 0.3836 0.064 Uiso calc R 1 1
C C13 0.9034(5) 1.3434(4) 0.3824(4) 0.0473(12) Uani d . 1 1
H H13A 0.8356 1.3084 0.4210 0.057 Uiso calc R 1 1
H H13B 0.9899 1.3921 0.4329 0.057 Uiso calc R 1 1
C C14 0.9211(4) 1.2349(4) 0.3028(3) 0.0340(9) Uani d . 1 1
H H14A 0.9450 1.1768 0.3384 0.041 Uiso calc R 1 1
H H14B 0.9958 1.2691 0.2694 0.041 Uiso calc R 1 1
C C15 0.5777(4) 0.7821(4) 0.0194(3) 0.0363(9) Uani d . 1 1
H H15A 0.5591 0.7524 -0.0566 0.044 Uiso calc R 1 1
H H15B 0.5555 0.8590 0.0415 0.044 Uiso calc R 1 1
H H15C 0.5228 0.7164 0.0457 0.044 Uiso calc R 1 1
C C16 0.7784(4) 0.7114(3) 0.0248(3) 0.0295(8) Uani d . 1 1
H H16 0.8779 0.7504 0.0531 0.035 Uiso calc R 1 1
C C17 0.7285(7) 0.5975(5) 0.0641(5) 0.075(2) Uani d . 1 1
H H17A 0.6301 0.5556 0.0371 0.089 Uiso calc R 1 1
H H17B 0.7453 0.6253 0.1409 0.089 Uiso calc R 1 1
C C18 0.7997(9) 0.5038(6) 0.0296(5) 0.096(3) Uani d . 1 1
H H18A 0.8963 0.5427 0.0640 0.115 Uiso calc R 1 1
H H18B 0.7609 0.4279 0.0521 0.115 Uiso calc R 1 1
C C19 0.7873(6) 0.4648(4) -0.0850(5) 0.0689(17) Uani d . 1 1
H H19A 0.6922 0.4137 -0.1192 0.083 Uiso calc R 1 1
H H19B 0.8429 0.4113 -0.1027 0.083 Uiso calc R 1 1
C C20 0.8317(5) 0.5767(4) -0.1252(4) 0.0472(12) Uani d . 1 1
H H20A 0.8147 0.5476 -0.2019 0.057 Uiso calc R 1 1
H H20B 0.9299 0.6211 -0.0987 0.057 Uiso calc R 1 1
C C21 0.7576(5) 0.6686(4) -0.0922(3) 0.0388(10) Uani d . 1 1
H H21A 0.7916 0.7429 -0.1178 0.047 Uiso calc R 1 1
H H21B 0.6601 0.6267 -0.1233 0.047 Uiso calc R 1 1
N N4 0.9037(3) 1.0830(3) 0.6297(2) 0.0253(7) Uani d . 1 1
H H41 0.9713 1.0780 0.6760 0.030 Uiso calc R 1 1
H H42 0.8916 1.0232 0.5677 0.030 Uiso calc R 1 1
C C22 0.7756(4) 1.0497(3) 0.6696(3) 0.0274(8) Uani d . 1 1
H H22 0.7016 1.0541 0.6190 0.033 Uiso calc R 1 1
C C23 0.7914(4) 1.1430(4) 0.7748(3) 0.0331(9) Uani d . 1 1
H H23A 0.8685 1.1440 0.8245 0.040 Uiso calc R 1 1
H H23B 0.8105 1.2291 0.7674 0.040 Uiso calc R 1 1
C C24 0.6636(4) 1.1058(4) 0.8168(3) 0.0411(10) Uani d . 1 1
H H24A 0.6785 1.1633 0.8873 0.049 Uiso calc R 1 1
H H24B 0.5894 1.1158 0.7717 0.049 Uiso calc R 1 1
C C25 0.6227(5) 0.9703(4) 0.8216(3) 0.0453(11) Uani d . 1 1
H H25A 0.5353 0.9476 0.8433 0.054 Uiso calc R 1 1
H H25B 0.6909 0.9628 0.8740 0.054 Uiso calc R 1 1
C C26 0.6099(4) 0.8787(4) 0.7162(3) 0.0426(11) Uani d . 1 1
H H26A 0.5894 0.7921 0.7226 0.051 Uiso calc R 1 1
H H26B 0.5344 0.8788 0.6656 0.051 Uiso calc R 1 1
C C27 0.7398(4) 0.9157(4) 0.6762(3) 0.0346(9) Uani d . 1 1
H H27A 0.8140 0.9089 0.7236 0.042 Uiso calc R 1 1
H H27B 0.7278 0.8572 0.6067 0.042 Uiso calc R 1 1
C C28 0.9490(4) 1.2093(4) 0.6132(3) 0.0357(9) Uani d . 1 1
H H28A 0.8743 1.2203 0.5710 0.043 Uiso calc R 1 1
H H28B 1.0240 1.2167 0.5771 0.043 Uiso calc R 1 1
H H28C 0.9790 1.2745 0.6805 0.043 Uiso calc R 1 1

loop_
_atom_site_aniso_label
_atom_site_aniso_U_11
_atom_site_aniso_U_22
_atom_site_aniso_U_33
_atom_site_aniso_U_12
_atom_site_aniso_U_13
_atom_site_aniso_U_23
S1 0.0237(5) 0.0258(5) 0.0231(5) 0.0096(4) 0.0021(4) 0.0033(4)
P1 0.0224(5) 0.0250(5) 0.0216(5) 0.0097(4) -0.0008(4) 0.0024(4)
O1 0.0244(14) 0.0409(15) 0.0249(14) 0.0162(12) -0.0014(11) 0.0021(12)
O2 0.0231(14) 0.0383(15) 0.0215(13) 0.0109(12) -0.0012(11) 0.0030(11)
O3 0.0385(17) 0.0281(14) 0.0351(15) 0.0163(12) 0.0072(13) 0.0040(12)
N1 0.0211(16) 0.0304(16) 0.0250(16) 0.0092(13) 0.0027(13) 0.0094(13)
N2 0.0262(17) 0.0276(16) 0.0267(16) 0.0089(13) 0.0067(14) 0.0065(13)
N3 0.0247(17) 0.0291(17) 0.0270(17) 0.0129(14) -0.0058(14) -0.0023(14)
C1 0.0237(19) 0.034(2) 0.0203(18) 0.0117(16) -0.0006(15) 0.0075(16)
C2 0.041(3) 0.029(2) 0.037(2) 0.0111(18) 0.018(2) 0.0093(18)
C3 0.052(3) 0.030(2) 0.040(2) 0.013(2) 0.012(2) 0.0072(19)
C4 0.030(2) 0.042(2) 0.035(2) 0.0017(18) 0.0061(19) 0.015(2)
C5 0.027(2) 0.059(3) 0.044(3) 0.014(2) 0.017(2) 0.021(2)
C6 0.026(2) 0.039(2) 0.036(2) 0.0147(18) 0.0085(18) 0.0075(18)
C7 0.049(3) 0.056(3) 0.061(3) -0.005(2) 0.011(3) 0.024(3)
C8 0.042(3) 0.036(2) 0.031(2) 0.0106(19) 0.0165(19) 0.0087(18)
C9 0.031(2) 0.0207(18) 0.0281(19) 0.0106(15) 0.0094(17) 0.0048(15)
C10 0.035(2) 0.034(2) 0.038(2) 0.0140(18) 0.0060(19) 0.0136(19)
C11 0.055(3) 0.038(2) 0.052(3) 0.027(2) 0.025(2) 0.019(2)
C12 0.068(4) 0.029(2) 0.060(3) 0.016(2) 0.028(3) 0.003(2)
C13 0.052(3) 0.039(3) 0.038(2) 0.013(2) 0.006(2) -0.005(2)
C14 0.036(2) 0.029(2) 0.028(2) 0.0079(17) 0.0038(18) -0.0011(17)
C15 0.030(2) 0.036(2) 0.035(2) 0.0099(18) 0.0003(18) 0.0016(18)
C16 0.030(2) 0.030(2) 0.027(2) 0.0127(17) 0.0027(17) 0.0039(16)
C17 0.139(6) 0.066(4) 0.074(4) 0.069(4) 0.077(4) 0.049(3)
C18 0.194(8) 0.079(4) 0.089(5) 0.103(5) 0.088(5) 0.060(4)
C19 0.089(4) 0.035(3) 0.089(4) 0.027(3) 0.050(4) 0.006(3)
C20 0.060(3) 0.044(3) 0.036(2) 0.019(2) 0.020(2) 0.003(2)
C21 0.044(3) 0.039(2) 0.032(2) 0.015(2) 0.010(2) 0.0062(19)
N4 0.0235(16) 0.0256(16) 0.0245(16) 0.0090(13) 0.0020(13) 0.0036(13)
C22 0.0214(19) 0.031(2) 0.0277(19) 0.0089(16) 0.0008(16) 0.0072(16)
C23 0.032(2) 0.031(2) 0.038(2) 0.0147(17) 0.0093(18) 0.0076(18)
C24 0.036(2) 0.056(3) 0.034(2) 0.023(2) 0.010(2) 0.008(2)
C25 0.033(2) 0.065(3) 0.039(3) 0.011(2) 0.013(2) 0.022(2)
C26 0.031(2) 0.047(3) 0.044(3) 0.0015(19) 0.005(2) 0.018(2)
C27 0.033(2) 0.032(2) 0.033(2) 0.0078(17) 0.0027(18) 0.0044(18)
C28 0.039(2) 0.031(2) 0.041(2) 0.0134(18) 0.007(2) 0.0161(19)

loop_
_atom_type_symbol
_atom_type_description
_atom_type_scat_dispersion_real
_atom_type_scat_dispersion_imag
_atom_type_scat_source
C C 0.0033 0.0016 'International Tables Vol C Tables 4.2.6.8 and 6.1.1.4'
H H 0.0000 0.0000 'International Tables Vol C Tables 4.2.6.8 and 6.1.1.4'
N N 0.0061 0.0033 'International Tables Vol C Tables 4.2.6.8 and 6.1.1.4'
O O 0.0106 0.0060 'International Tables Vol C Tables 4.2.6.8 and 6.1.1.4'
S S 0.1246 0.1234 'International Tables Vol C Tables 4.2.6.8 and 6.1.1.4'
P P 0.1023 0.0942 'International Tables Vol C Tables 4.2.6.8 and 6.1.1.4'

loop_
_geom_angle_atom_site_label_1
_geom_angle_atom_site_label_2
_geom_angle_atom_site_label_3
_geom_angle
O3 S1 O2 112.95(16)
O3 S1 N1 112.97(16)
O2 S1 N1 114.45(16)
O3 S1 C1 106.07(17)
O2 S1 C1 105.50(16)
N1 S1 C1 103.78(17)
O1 P1 N1 118.19(15)
O1 P1 N3 107.98(15)
N1 P1 N3 108.32(16)
O1 P1 N2 113.12(16)
N1 P1 N2 105.11(15)
N3 P1 N2 103.00(16)
S1 N1 P1 133.1(2)
C8 N2 C9 115.9(3)
C8 N2 P1 113.6(2)
C9 N2 P1 120.2(2)
C15 N3 C16 118.1(3)
C15 N3 P1 117.7(3)
C16 N3 P1 120.2(2)
C6 C1 C2 119.6(4)
C6 C1 S1 120.9(3)
C2 C1 S1 119.5(3)
C3 C2 C1 120.0(4)
C3 C2 H2 120.0
C1 C2 H2 120.0
C2 C3 C4 121.7(4)
C2 C3 H3 119.2
C4 C3 H3 119.2
C5 C4 C3 117.2(4)
C5 C4 C7 122.0(4)
C3 C4 C7 120.8(4)
C6 C5 C4 122.1(4)
C6 C5 H5 118.9
C4 C5 H5 118.9
C5 C6 C1 119.5(4)
C5 C6 H6 120.3
C1 C6 H6 120.3
C4 C7 H7A 109.5
C4 C7 H7B 109.5
H7A C7 H7B 109.5
C4 C7 H7C 109.5
H7A C7 H7C 109.5
H7B C7 H7C 109.5
N2 C8 H8A 109.5
N2 C8 H8B 109.5
H8A C8 H8B 109.5
N2 C8 H8C 109.5
H8A C8 H8C 109.5
H8B C8 H8C 109.5
N2 C9 C10 111.3(3)
N2 C9 C14 113.7(3)
C10 C9 C14 110.6(3)
N2 C9 H9 106.9
C10 C9 H9 106.9
C14 C9 H9 106.9
C9 C10 C11 111.2(3)
C9 C10 H10A 109.4
C11 C10 H10A 109.4
C9 C10 H10B 109.4
C11 C10 H10B 109.4
H10A C10 H10B 108.0
C10 C11 C12 110.4(4)
C10 C11 H11A 109.6
C12 C11 H11A 109.6
C10 C11 H11B 109.6
C12 C11 H11B 109.6
H11A C11 H11B 108.1
C13 C12 C11 110.4(4)
C13 C12 H12A 109.6
C11 C12 H12A 109.6
C13 C12 H12B 109.6
C11 C12 H12B 109.6
H12A C12 H12B 108.1
C12 C13 C14 111.5(4)
C12 C13 H13A 109.3
C14 C13 H13A 109.3
C12 C13 H13B 109.3
C14 C13 H13B 109.3
H13A C13 H13B 108.0
C13 C14 C9 110.6(3)
C13 C14 H14A 109.5
C9 C14 H14A 109.5
C13 C14 H14B 109.5
C9 C14 H14B 109.5
H14A C14 H14B 108.1
N3 C15 H15A 109.5
N3 C15 H15B 109.5
H15A C15 H15B 109.5
N3 C15 H15C 109.5
H15A C15 H15C 109.5
H15B C15 H15C 109.5
N3 C16 C21 112.2(3)
N3 C16 C17 113.7(3)
C21 C16 C17 109.6(4)
N3 C16 H16 107.0
C21 C16 H16 107.0
C17 C16 H16 107.0
C16 C17 C18 110.8(4)
C16 C17 H17A 109.5
C18 C17 H17A 109.5
C16 C17 H17B 109.5
C18 C17 H17B 109.5
H17A C17 H17B 108.1
C19 C18 C17 112.5(5)
C19 C18 H18A 109.1
C17 C18 H18A 109.1
C19 C18 H18B 109.1
C17 C18 H18B 109.1
H18A C18 H18B 107.8
C18 C19 C20 111.6(4)
C18 C19 H19A 109.3
C20 C19 H19A 109.3
C18 C19 H19B 109.3
C20 C19 H19B 109.3
H19A C19 H19B 108.0
C19 C20 C21 111.6(4)
C19 C20 H20A 109.3
C21 C20 H20A 109.3
C19 C20 H20B 109.3
C21 C20 H20B 109.3
H20A C20 H20B 108.0
C16 C21 C20 110.4(4)
C16 C21 H21A 109.6
C20 C21 H21A 109.6
C16 C21 H21B 109.6
C20 C21 H21B 109.6
H21A C21 H21B 108.1
C28 N4 C22 115.7(3)
C28 N4 H41 108.3
C22 N4 H41 108.3
C28 N4 H42 108.3
C22 N4 H42 108.3
H41 N4 H42 107.4
N4 C22 C27 108.8(3)
N4 C22 C23 110.7(3)
C27 C22 C23 111.4(3)
N4 C22 H22 108.6
C27 C22 H22 108.6
C23 C22 H22 108.6
C24 C23 C22 110.5(3)
C24 C23 H23A 109.5
C22 C23 H23A 109.5
C24 C23 H23B 109.5
C22 C23 H23B 109.5
H23A C23 H23B 108.1
C25 C24 C23 112.0(3)
C25 C24 H24A 109.2
C23 C24 H24A 109.2
C25 C24 H24B 109.2
C23 C24 H24B 109.2
H24A C24 H24B 107.9
C24 C25 C26 111.1(3)
C24 C25 H25A 109.4
C26 C25 H25A 109.4
C24 C25 H25B 109.4
C26 C25 H25B 109.4
H25A C25 H25B 108.0
C27 C26 C25 111.1(3)
C27 C26 H26A 109.4
C25 C26 H26A 109.4
C27 C26 H26B 109.4
C25 C26 H26B 109.4
H26A C26 H26B 108.0
C22 C27 C26 110.2(3)
C22 C27 H27A 109.6
C26 C27 H27A 109.6
C22 C27 H27B 109.6
C26 C27 H27B 109.6
H27A C27 H27B 108.1
N4 C28 H28A 109.5
N4 C28 H28B 109.5
H28A C28 H28B 109.5
N4 C28 H28C 109.5
H28A C28 H28C 109.5
H28B C28 H28C 109.5

loop_
_geom_bond_atom_site_label_1
_geom_bond_atom_site_label_2
_geom_bond_distance
S1 O3 1.449(3)
S1 O2 1.466(3)
S1 N1 1.533(3)
S1 C1 1.779(4)
P1 O1 1.489(3)
P1 N1 1.608(3)
P1 N3 1.654(3)
P1 N2 1.668(3)
N2 C8 1.471(5)
N2 C9 1.475(4)
N3 C15 1.456(5)
N3 C16 1.469(5)
C1 C6 1.382(5)
C1 C2 1.386(5)
C2 C3 1.375(5)
C2 H2 0.9500
C3 C4 1.391(6)
C3 H3 0.9500
C4 C5 1.385(6)
C4 C7 1.506(6)
C5 C6 1.381(6)
C5 H5 0.9500
C6 H6 0.9500
C7 H7A 0.9800
C7 H7B 0.9800
C7 H7C 0.9800
C8 H8A 0.9800
C8 H8B 0.9800
C8 H8C 0.9800
C9 C10 1.512(5)
C9 C14 1.532(5)
C9 H9 1.0000
C10 C11 1.525(5)
C10 H10A 0.9900
C10 H10B 0.9900
C11 C12 1.529(7)
C11 H11A 0.9900
C11 H11B 0.9900
C12 C13 1.524(7)
C12 H12A 0.9900
C12 H12B 0.9900
C13 C14 1.527(5)
C13 H13A 0.9900
C13 H13B 0.9900
C14 H14A 0.9900
C14 H14B 0.9900
C15 H15A 0.9800
C15 H15B 0.9800
C15 H15C 0.9800
C16 C21 1.512(5)
C16 C17 1.515(6)
C16 H16 1.0000
C17 C18 1.523(7)
C17 H17A 0.9900
C17 H17B 0.9900
C18 C19 1.489(8)
C18 H18A 0.9900
C18 H18B 0.9900
C19 C20 1.495(6)
C19 H19A 0.9900
C19 H19B 0.9900
C20 C21 1.526(6)
C20 H20A 0.9900
C20 H20B 0.9900
C21 H21A 0.9900
C21 H21B 0.9900
N4 C28 1.478(4)
N4 C22 1.506(5)
N4 H41 0.9200
N4 H42 0.9200
C22 C27 1.511(5)
C22 C23 1.528(5)
C22 H22 1.0000
C23 C24 1.523(6)
C23 H23A 0.9900
C23 H23B 0.9900
C24 C25 1.519(6)
C24 H24A 0.9900
C24 H24B 0.9900
C25 C26 1.528(6)
C25 H25A 0.9900
C25 H25B 0.9900
C26 C27 1.527(6)
C26 H26A 0.9900
C26 H26B 0.9900
C27 H27A 0.9900
C27 H27B 0.9900
C28 H28A 0.9800
C28 H28B 0.9800
C28 H28C 0.9800

loop_
_geom_hbond_atom_site_label_D
_geom_hbond_atom_site_label_H
_geom_hbond_atom_site_label_A
_geom_hbond_site_symmetry_A
_geom_hbond_distance_DH
_geom_hbond_distance_HA
_geom_hbond_distance_DA
_geom_hbond_angle_DHA
N4 H42 O2 . 0.92 1.98 2.864(4) 160.4
N4 H41 O1 2_776 0.92 1.76 2.648(4) 162.7

loop_
_geom_torsion_atom_site_label_1
_geom_torsion_atom_site_label_2
_geom_torsion_atom_site_label_3
_geom_torsion_atom_site_label_4
_geom_torsion
O3 S1 N1 P1 114.9(3)
O2 S1 N1 P1 -16.2(3)
C1 S1 N1 P1 -130.6(3)
O1 P1 N1 S1 21.6(3)
N3 P1 N1 S1 144.7(3)
N2 P1 N1 S1 -105.7(3)
O1 P1 N2 C8 49.5(3)
N1 P1 N2 C8 179.8(3)
N3 P1 N2 C8 -66.8(3)
O1 P1 N2 C9 -94.2(3)
N1 P1 N2 C9 36.2(3)
N3 P1 N2 C9 149.5(3)
O1 P1 N3 C15 169.1(3)
N1 P1 N3 C15 40.0(3)
N2 P1 N3 C15 -71.0(3)
O1 P1 N3 C16 12.0(3)
N1 P1 N3 C16 -117.1(3)
N2 P1 N3 C16 131.9(3)
O3 S1 C1 C6 -2.8(4)
O2 S1 C1 C6 117.3(3)
N1 S1 C1 C6 -122.0(3)
O3 S1 C1 C2 178.9(3)
O2 S1 C1 C2 -61.1(3)
N1 S1 C1 C2 59.6(3)
C6 C1 C2 C3 -0.5(6)
S1 C1 C2 C3 177.9(3)
C1 C2 C3 C4 0.4(7)
C2 C3 C4 C5 0.1(7)
C2 C3 C4 C7 -179.2(4)
C3 C4 C5 C6 -0.5(7)
C7 C4 C5 C6 178.8(4)
C4 C5 C6 C1 0.4(6)
C2 C1 C6 C5 0.1(6)
S1 C1 C6 C5 -178.3(3)
C8 N2 C9 C10 58.5(4)
P1 N2 C9 C10 -158.7(3)
C8 N2 C9 C14 -67.3(4)
P1 N2 C9 C14 75.6(4)
N2 C9 C10 C11 175.2(3)
C14 C9 C10 C11 -57.4(4)
C9 C10 C11 C12 57.8(5)
C10 C11 C12 C13 -56.6(5)
C11 C12 C13 C14 56.2(5)
C12 C13 C14 C9 -55.7(5)
N2 C9 C14 C13 -178.0(3)
C10 C9 C14 C13 55.9(4)
C15 N3 C16 C21 55.4(5)
P1 N3 C16 C21 -147.6(3)
C15 N3 C16 C17 -69.7(5)
P1 N3 C16 C17 87.4(4)
N3 C16 C17 C18 -176.5(5)
C21 C16 C17 C18 57.0(6)
C16 C17 C18 C19 -55.0(8)
C17 C18 C19 C20 53.1(8)
C18 C19 C20 C21 -54.1(7)
N3 C16 C21 C20 174.4(3)
C17 C16 C21 C20 -58.3(5)
C19 C20 C21 C16 57.2(5)
C28 N4 C22 C27 176.8(3)
C28 N4 C22 C23 -60.4(4)
N4 C22 C23 C24 -177.7(3)
C27 C22 C23 C24 -56.5(4)
C22 C23 C24 C25 54.5(5)
C23 C24 C25 C26 -54.2(5)
C24 C25 C26 C27 55.2(5)
N4 C22 C27 C26 -179.8(3)
C23 C22 C27 C26 57.8(4)
C25 C26 C27 C22 -57.0(5)
